data_7125093
loop_
_publ_author_name
'Bhatt, Prashant M.'
'Batisai, Eustina'
'Smith, Vincent J.'
'Barbour, Leonard J.'

_publ_section_title
;
 Creation of new guest accessible space under gas pressure in a flexible
 MOF: multidimensional insight through combination of in situ techniques.
;
_journal_issue 76
_journal_name_full 'Chemical communications (Cambridge, England)'
_journal_page_first 11374
_journal_page_last 11377
_journal_paper_doi 10.1039/c6cc06709c
_journal_volume 52
_journal_year 2016
_chemical_formula_moiety 'C26 H16 N2 O8 Zn2'
_chemical_formula_sum 'C26 H16 N2 O8 Zn2'
_chemical_formula_weight 615.15
_space_group_IT_number 14
_space_group_name_Hall '-P 2ybc'
_space_group_name_H-M_alt 'P 1 21/c 1'
_symmetry_cell_setting monoclinic
_symmetry_space_group_name_Hall '-P 2ybc'
_symmetry_space_group_name_H-M 'P 1 21/c 1'
_atom_sites_solution_hydrogens geom
_atom_sites_solution_primary direct
_atom_sites_solution_secondary difmap
_audit_creation_method SHELXL-97
_audit_update_record
;
2015-10-04 deposited with the CCDC.
2016-08-23 downloaded from the CCDC.
;
_cell_angle_alpha 90.00
_cell_angle_beta 94.319(9)
_cell_angle_gamma 90.00
_cell_formula_units_Z 4
_cell_length_a 14.065(8)
_cell_length_b 10.949(6)
_cell_length_c 21.771(13)
_cell_measurement_reflns_used 5377
_cell_measurement_temperature 298(2)
_cell_measurement_theta_max 25.45
_cell_measurement_theta_min 2.28
_cell_volume 3343(3)
_computing_cell_refinement 'SAINT (Bruker, 2009)'
_computing_data_collection 'SMART (Bruker, 2009)'
_computing_data_reduction SAINT
_computing_molecular_graphics 'X-Seed, Barbour, 2001; Atwood & Barbour, 2003'
_computing_publication_material 'X-Seed, Barbour, 2001; Atwood & Barbour, 2003'
_computing_structure_refinement 'SHELXL-97 (Sheldrick, 2008)'
_computing_structure_solution 'SHELXS-97 (Sheldrick, 2008)'
_diffrn_ambient_temperature 298(2)
_diffrn_measured_fraction_theta_full 0.996
_diffrn_measured_fraction_theta_max 0.996
_diffrn_measurement_device_type 'Bruker APEX-II CCD'
_diffrn_measurement_method 'phi and omega scans'
_diffrn_radiation_monochromator graphite
_diffrn_radiation_source 'fine-focus sealed tube'
_diffrn_radiation_type MoK\a
_diffrn_radiation_wavelength 0.71073
_diffrn_reflns_av_R_equivalents 0.0942
_diffrn_reflns_av_sigmaI/netI 0.0679
_diffrn_reflns_limit_h_max 17
_diffrn_reflns_limit_h_min -17
_diffrn_reflns_limit_k_max 13
_diffrn_reflns_limit_k_min -13
_diffrn_reflns_limit_l_max 26
_diffrn_reflns_limit_l_min -26
_diffrn_reflns_number 36943
_diffrn_reflns_theta_full 26.05
_diffrn_reflns_theta_max 26.05
_diffrn_reflns_theta_min 1.88
_exptl_absorpt_coefficient_mu 1.475
_exptl_absorpt_correction_T_max 0.904
_exptl_absorpt_correction_T_min 0.768
_exptl_absorpt_correction_type multi-scan
_exptl_absorpt_process_details 'symmetry-related measurements'
_exptl_crystal_colour Colourless
_exptl_crystal_density_diffrn 1.222
_exptl_crystal_density_method 'not measured'
_exptl_crystal_description block
_exptl_crystal_F_000 1240
_exptl_crystal_size_max 0.19
_exptl_crystal_size_mid 0.14
_exptl_crystal_size_min 0.07
_refine_diff_density_max 1.532
_refine_diff_density_min -1.022
_refine_diff_density_rms 0.149
_refine_ls_extinction_method none
_refine_ls_goodness_of_fit_ref 0.988
_refine_ls_hydrogen_treatment constr
_refine_ls_matrix_type full
_refine_ls_number_parameters 327
_refine_ls_number_reflns 6587
_refine_ls_number_restraints 0
_refine_ls_restrained_S_all 0.988
_refine_ls_R_factor_all 0.0955
_refine_ls_R_factor_gt 0.0633
_refine_ls_shift/su_max 0.003
_refine_ls_shift/su_mean 0.000
_refine_ls_structure_factor_coef Fsqd
_refine_ls_weighting_details 'calc w=1/[\s^2^(Fo^2^)+(0.1003P)^2^+0.0000P] where P=(Fo^2^+2Fc^2^)/3'
_refine_ls_weighting_scheme calc
_refine_ls_wR_factor_gt 0.1578
_refine_ls_wR_factor_ref 0.1718
_reflns_number_gt 4199
_reflns_number_total 6587
_reflns_threshold_expression >2sigma(I)
_cod_data_source_file c6cc06709c3.cif
_cod_data_source_block Crystal2_3
_cod_depositor_comments
;
The following automatic conversions were performed:

data item '_symmetry_cell_setting' value 'Monoclinic' was changed to
'monoclinic' in accordance with the
/home/saulius/struct/COD-crude-data/automatic-downloads/DataCite-retrospective/RSC/depositions/lib/dictionaries/cif_core.dic
dictionary named 'cif_core.dic' version 2.4.2 last updated on
2011-04-26.

Automatic conversion script
Id: cif_fix_values 6909 2019-04-08 15:41:33Z antanas 
;
_cod_original_sg_symbol_H-M 'P2(1)/c  '
_cod_database_code 7125093

loop_
_symmetry_equiv_pos_as_xyz
'x, y, z'
'-x, y+1/2, -z+1/2'
'-x, -y, -z'
'x, -y-1/2, z-1/2'

loop_
_atom_site_label
_atom_site_type_symbol
_atom_site_fract_x
_atom_site_fract_y
_atom_site_fract_z
_atom_site_U_iso_or_equiv
_atom_site_adp_type
_atom_site_occupancy
_atom_site_symmetry_multiplicity
_atom_site_calc_flag
_atom_site_refinement_flags
_atom_site_disorder_assembly
_atom_site_disorder_group
Zn1 Zn 0.32000(3) 0.29499(4) 0.08762(2) 0.02606(17) Uani 1 1 d . A .
O1 O 0.2909(3) 0.2961(3) -0.00610(16) 0.0527(10) Uani 1 1 d . . .
N1 N 0.4657(3) 0.2949(3) 0.08897(18) 0.0356(9) Uani 1 1 d . . .
C1 C 0.2129(4) 0.2835(4) -0.0367(2) 0.0421(12) Uani 1 1 d . . .
Zn2 Zn 0.11059(3) 0.29462(4) 0.07689(2) 0.02623(17) Uani 1 1 d . . .
O2 O 0.1326(3) 0.2867(3) -0.01533(16) 0.0521(9) Uani 1 1 d . A .
N2 N -0.0343(3) 0.2954(3) 0.08057(19) 0.0379(9) Uani 1 1 d . A .
C2 C 0.2168(4) 0.2642(5) -0.1049(2) 0.0425(12) Uani 1 1 d . . .
O3 O 0.3083(3) 0.2897(4) 0.17949(17) 0.0572(10) Uani 1 1 d . . .
C3 C 0.3028(5) 0.2674(7) -0.1315(3) 0.073(2) Uani 1 1 d . . .
H3 H 0.3590 0.2816 -0.1072 0.088 Uiso 1 1 calc R . .
O4 O 0.1492(3) 0.2968(3) 0.16943(16) 0.0509(9) Uani 1 1 d . A .
C4 C 0.3055(4) 0.2503(7) 0.3058(3) 0.073(2) Uani 1 1 d . . .
H4 H 0.3639 0.2480 0.2885 0.088 Uiso 1 1 calc R . .
O5 O 0.2904(3) 0.1119(3) 0.08457(18) 0.0556(10) Uani 1 1 d . . .
C5 C 0.2239(4) 0.2713(4) 0.2683(2) 0.0414(12) Uani 1 1 d . . .
O6 O 0.1340(2) 0.1115(3) 0.07894(18) 0.0519(9) Uani 1 1 d . A .
C6 C 0.1392(4) 0.2745(6) 0.2956(3) 0.0575(16) Uani 1 1 d . . .
H6 H 0.0830 0.2879 0.2712 0.069 Uiso 1 1 calc R . .
O7 O 0.2940(2) 0.4778(3) 0.08532(16) 0.0438(9) Uani 1 1 d . . .
C7 C 0.1350(4) 0.2418(6) -0.1415(3) 0.0598(16) Uani 1 1 d . . .
H7 H 0.0766 0.2376 -0.1241 0.072 Uiso 1 1 calc R . .
O8 O 0.1342(2) 0.4765(3) 0.07513(16) 0.0429(8) Uani 1 1 d . A .
C8 C 0.2274(4) 0.2879(4) 0.2003(2) 0.0404(11) Uani 1 1 d . A .
C9 C 0.2116(4) 0.0596(4) 0.0814(2) 0.0388(11) Uani 1 1 d . A .
C10 C 0.2133(3) -0.0774(4) 0.0816(2) 0.0400(11) Uani 1 1 d . . .
C11 C 0.2985(3) -0.1415(4) 0.0878(3) 0.0486(14) Uani 1 1 d . . .
H11 H 0.3562 -0.0995 0.0915 0.058 Uiso 1 1 calc R . .
C12 C 0.2980(4) 0.7320(4) 0.0887(3) 0.0570(16) Uani 1 1 d . . .
H12 H 0.3553 0.6896 0.0947 0.068 Uiso 1 1 calc R . .
C13 C 0.2121(3) 0.6675(4) 0.0807(2) 0.0344(10) Uani 1 1 d . . .
C14 C 0.1281(4) 0.7312(4) 0.0740(2) 0.0417(12) Uani 1 1 d . . .
H14 H 0.0707 0.6889 0.0690 0.050 Uiso 1 1 calc R . .
C15 C 0.1272(4) -0.1438(4) 0.0745(2) 0.0450(13) Uani 1 1 d . . .
H15 H 0.0694 -0.1023 0.0702 0.054 Uiso 1 1 calc R . .
C16 C 0.2126(4) 0.5303(4) 0.0811(2) 0.0357(10) Uani 1 1 d . A .
C17 C 0.5184(7) 0.2242(9) 0.1279(6) 0.043(3) Uiso 0.585(16) 1 d P A 1
H17 H 0.4874 0.1721 0.1537 0.051 Uiso 0.585(16) 1 calc PR A 1
C18 C 0.6185(7) 0.2246(9) 0.1320(5) 0.044(3) Uiso 0.585(16) 1 d P A 1
H18 H 0.6539 0.1808 0.1623 0.052 Uiso 0.585(16) 1 calc PR A 1
C19 C 0.6632(4) 0.2954(5) 0.0875(2) 0.0425(12) Uiso 1 1 d . . .
C20 C 0.6071(6) 0.3661(9) 0.0471(5) 0.042(3) Uiso 0.585(16) 1 d P A 1
H20 H 0.6352 0.4153 0.0186 0.050 Uiso 0.585(16) 1 calc PR A 1
C21 C 0.5104(6) 0.3643(9) 0.0487(5) 0.040(2) Uiso 0.585(16) 1 d P A 1
H21 H 0.4737 0.4128 0.0210 0.048 Uiso 0.585(16) 1 calc PR A 1
C22 C -0.0824(7) 0.1897(10) 0.0767(8) 0.032(3) Uiso 0.49(3) 1 d P A 1
H22 H -0.0483 0.1187 0.0704 0.038 Uiso 0.49(3) 1 calc PR A 1
C23 C -0.1818(8) 0.1793(11) 0.0817(8) 0.035(3) Uiso 0.49(3) 1 d P A 1
H23 H -0.2126 0.1042 0.0825 0.042 Uiso 0.49(3) 1 calc PR A 1
C24 C -0.2315(4) 0.2928(4) 0.0855(2) 0.0399(11) Uiso 1 1 d . . .
C25 C -0.1792(8) 0.4042(11) 0.0895(9) 0.040(3) Uiso 0.49(3) 1 d P A 1
H25 H -0.2103 0.4780 0.0945 0.048 Uiso 0.49(3) 1 calc PR A 1
C26 C -0.0831(8) 0.4013(10) 0.0860(8) 0.031(3) Uiso 0.49(3) 1 d P A 1
H26 H -0.0497 0.4746 0.0873 0.038 Uiso 0.49(3) 1 calc PR A 1
C17A C 0.5163(11) 0.1988(15) 0.1028(8) 0.054(4) Uiso 0.415(16) 1 d P A 2
H17A H 0.4838 0.1274 0.1112 0.065 Uiso 0.415(16) 1 calc PR A 2
C18A C 0.6136(10) 0.1938(14) 0.1062(8) 0.046(4) Uiso 0.415(16) 1 d P A 2
H18A H 0.6459 0.1241 0.1206 0.056 Uiso 0.415(16) 1 calc PR A 2
C20A C 0.6114(9) 0.3974(15) 0.0720(8) 0.050(4) Uiso 0.415(16) 1 d P A 2
H20A H 0.6408 0.4693 0.0607 0.060 Uiso 0.415(16) 1 calc PR A 2
C21A C 0.5137(9) 0.3901(13) 0.0737(7) 0.043(4) Uiso 0.415(16) 1 d P A 2
H21A H 0.4788 0.4601 0.0629 0.052 Uiso 0.415(16) 1 calc PR A 2
C22A C -0.0803(7) 0.1968(10) 0.0981(8) 0.033(3) Uiso 0.51(3) 1 d P A 2
H22A H -0.0450 0.1269 0.1081 0.039 Uiso 0.51(3) 1 calc PR A 2
C23A C -0.1769(9) 0.1929(12) 0.1023(8) 0.046(3) Uiso 0.51(3) 1 d P A 2
H23A H -0.2054 0.1227 0.1165 0.055 Uiso 0.51(3) 1 calc PR A 2
C25A C -0.1820(7) 0.3986(9) 0.0686(7) 0.026(3) Uiso 0.51(3) 1 d P A 2
H25A H -0.2155 0.4702 0.0591 0.031 Uiso 0.51(3) 1 calc PR A 2
C26A C -0.0862(6) 0.3963(9) 0.0661(7) 0.023(3) Uiso 0.51(3) 1 d P A 2
H26A H -0.0552 0.4664 0.0541 0.027 Uiso 0.51(3) 1 calc PR A 2

loop_
_atom_site_aniso_label
_atom_site_aniso_U_11
_atom_site_aniso_U_22
_atom_site_aniso_U_33
_atom_site_aniso_U_23
_atom_site_aniso_U_13
_atom_site_aniso_U_12
Zn1 0.0234(3) 0.0194(3) 0.0356(3) 0.0008(2) 0.0039(2) 0.0001(2)
O1 0.057(2) 0.067(3) 0.034(2) -0.0015(17) 0.0006(17) 0.001(2)
N1 0.028(2) 0.034(2) 0.045(2) 0.0101(18) 0.0058(17) 0.0038(17)
C1 0.057(3) 0.030(3) 0.039(3) -0.002(2) 0.005(3) -0.001(2)
Zn2 0.0229(3) 0.0184(3) 0.0376(3) 0.0012(2) 0.0039(2) -0.0003(2)
O2 0.062(3) 0.060(2) 0.036(2) -0.0012(17) 0.0126(18) 0.002(2)
N2 0.028(2) 0.035(2) 0.050(3) 0.0107(19) 0.0069(17) -0.0023(18)
C2 0.052(3) 0.046(3) 0.030(3) -0.003(2) 0.006(2) 0.002(2)
O3 0.058(2) 0.078(3) 0.037(2) 0.0133(19) 0.0140(17) 0.004(2)
C3 0.052(4) 0.131(6) 0.035(3) -0.017(4) -0.001(3) -0.011(4)
O4 0.055(2) 0.062(2) 0.035(2) 0.0099(17) 0.0001(17) 0.0019(19)
C4 0.041(3) 0.133(6) 0.047(4) 0.020(4) 0.011(3) 0.012(4)
O5 0.054(2) 0.0226(17) 0.091(3) -0.0022(18) 0.0104(19) -0.0047(17)
C5 0.045(3) 0.042(3) 0.038(3) 0.005(2) 0.002(2) 0.002(2)
O6 0.0338(19) 0.0328(19) 0.090(3) 0.0050(18) 0.0078(17) 0.0022(16)
C6 0.039(3) 0.087(5) 0.046(3) 0.007(3) -0.001(2) 0.003(3)
O7 0.039(2) 0.0150(15) 0.077(3) 0.0018(15) 0.0003(16) 0.0008(14)
C7 0.045(3) 0.092(5) 0.044(3) -0.012(3) 0.013(3) -0.008(3)
O8 0.044(2) 0.0158(15) 0.069(2) 0.0010(15) 0.0018(16) -0.0076(14)
C8 0.049(3) 0.035(3) 0.038(3) 0.006(2) 0.009(2) 0.003(2)
C9 0.038(3) 0.023(2) 0.056(3) 0.004(2) 0.009(2) -0.003(2)
C10 0.047(3) 0.0158(19) 0.058(3) -0.006(2) 0.006(2) -0.002(2)
C11 0.023(2) 0.025(3) 0.098(5) -0.003(2) 0.006(2) -0.001(2)
C12 0.048(3) 0.022(3) 0.100(5) -0.003(3) -0.002(3) 0.008(2)
C13 0.035(3) 0.0193(19) 0.049(3) 0.000(2) 0.005(2) 0.0039(19)
C14 0.039(3) 0.019(2) 0.067(4) 0.002(2) 0.010(2) 0.001(2)
C15 0.040(3) 0.027(3) 0.068(4) -0.003(2) 0.001(2) 0.007(2)
C16 0.049(3) 0.021(2) 0.038(3) 0.006(2) 0.005(2) 0.006(2)

loop_
_atom_type_symbol
_atom_type_description
_atom_type_scat_dispersion_real
_atom_type_scat_dispersion_imag
_atom_type_scat_source
C C 0.0033 0.0016 'International Tables Vol C Tables 4.2.6.8 and 6.1.1.4'
H H 0.0000 0.0000 'International Tables Vol C Tables 4.2.6.8 and 6.1.1.4'
N N 0.0061 0.0033 'International Tables Vol C Tables 4.2.6.8 and 6.1.1.4'
O O 0.0106 0.0060 'International Tables Vol C Tables 4.2.6.8 and 6.1.1.4'
Zn Zn 0.2839 1.4301 'International Tables Vol C Tables 4.2.6.8 and 6.1.1.4'

loop_
_geom_angle_atom_site_label_1
_geom_angle_atom_site_label_2
_geom_angle_atom_site_label_3
_geom_angle
_geom_angle_site_symmetry_1
_geom_angle_site_symmetry_3
O3 Zn1 O7 91.42(15) . .
O3 Zn1 N1 98.17(16) . .
O7 Zn1 N1 100.30(14) . .
O3 Zn1 O5 88.42(16) . .
O7 Zn1 O5 157.90(15) . .
N1 Zn1 O5 101.59(15) . .
O3 Zn1 O1 163.80(17) . .
O7 Zn1 O1 86.99(14) . .
N1 Zn1 O1 97.98(16) . .
O5 Zn1 O1 87.06(15) . .
O3 Zn1 Zn2 85.56(12) . .
O7 Zn1 Zn2 79.74(9) . .
N1 Zn1 Zn2 176.27(11) . .
O5 Zn1 Zn2 78.21(11) . .
O1 Zn1 Zn2 78.29(11) . .
C1 O1 Zn1 129.2(4) . .
C17A N1 C21A 115.2(10) . .
C17A N1 C17 26.9(7) . .
C21A N1 C17 110.8(8) . .
C17A N1 C21 109.6(8) . .
C21A N1 C21 26.6(6) . .
C17 N1 C21 118.5(7) . .
C17A N1 Zn1 122.4(7) . .
C21A N1 Zn1 122.3(6) . .
C17 N1 Zn1 121.2(5) . .
C21 N1 Zn1 120.3(5) . .
O1 C1 O2 125.5(5) . .
O1 C1 C2 116.5(5) . .
O2 C1 C2 118.0(5) . .
O8 Zn2 O6 161.24(14) . .
O8 Zn2 N2 99.32(14) . .
O6 Zn2 N2 99.42(14) . .
O8 Zn2 O4 88.60(14) . .
O6 Zn2 O4 87.66(15) . .
N2 Zn2 O4 98.78(16) . .
O8 Zn2 O2 89.20(14) . .
O6 Zn2 O2 86.79(15) . .
N2 Zn2 O2 105.18(16) . .
O4 Zn2 O2 155.98(16) . .
O8 Zn2 Zn1 80.50(10) . .
O6 Zn2 Zn1 80.79(10) . .
N2 Zn2 Zn1 173.20(12) . .
O4 Zn2 Zn1 74.43(11) . .
O2 Zn2 Zn1 81.61(11) . .
C1 O2 Zn2 124.7(4) . .
C22A N2 C22 20.3(6) . .
C22A N2 C26A 117.7(7) . .
C22 N2 C26A 115.5(7) . .
C22A N2 C26 114.1(7) . .
C22 N2 C26 119.1(7) . .
C26A N2 C26 18.5(6) . .
C22A N2 Zn2 121.0(5) . .
C22 N2 Zn2 119.6(5) . .
C26A N2 Zn2 121.2(5) . .
C26 N2 Zn2 121.3(5) . .
C7 C2 C3 119.1(5) . .
C7 C2 C1 120.4(5) . .
C3 C2 C1 120.5(5) . .
C8 O3 Zn1 120.1(4) . .
C2 C3 C4 120.0(5) . 4_565
C2 C3 H3 120.0 . .
C4 C3 H3 120.0 4_565 .
C8 O4 Zn2 133.3(4) . .
C5 C4 C3 121.7(5) . 4_566
C5 C4 H4 119.1 . .
C3 C4 H4 119.1 4_566 .
C9 O5 Zn1 129.1(3) . .
C6 C5 C4 117.4(5) . .
C6 C5 C8 121.4(5) . .
C4 C5 C8 121.2(5) . .
C9 O6 Zn2 126.8(3) . .
C5 C6 C7 121.9(5) . 4_566
C5 C6 H6 119.1 . .
C7 C6 H6 119.1 4_566 .
C16 O7 Zn1 127.1(3) . .
C2 C7 C6 120.0(5) . 4_565
C2 C7 H7 120.0 . .
C6 C7 H7 120.0 4_565 .
C16 O8 Zn2 127.4(3) . .
O4 C8 O3 126.2(5) . .
O4 C8 C5 116.6(5) . .
O3 C8 C5 117.2(5) . .
O6 C9 O5 125.1(4) . .
O6 C9 C10 118.5(4) . .
O5 C9 C10 116.4(4) . .
C11 C10 C15 118.6(4) . .
C11 C10 C9 121.4(4) . .
C15 C10 C9 120.1(4) . .
C12 C11 C10 120.2(5) 1_545 .
C12 C11 H11 119.9 1_545 .
C10 C11 H11 119.9 . .
C11 C12 C13 120.5(5) 1_565 .
C11 C12 H12 119.7 1_565 .
C13 C12 H12 119.7 . .
C14 C13 C12 119.1(4) . .
C14 C13 C16 120.9(4) . .
C12 C13 C16 120.0(4) . .
C15 C14 C13 121.1(5) 1_565 .
C15 C14 H14 119.4 1_565 .
C13 C14 H14 119.4 . .
C14 C15 C10 120.5(5) 1_545 .
C14 C15 H15 119.7 1_545 .
C10 C15 H15 119.7 . .
O8 C16 O7 125.1(4) . .
O8 C16 C13 117.8(4) . .
O7 C16 C13 117.0(4) . .
N1 C17 C18 123.0(9) . .
N1 C17 H17 118.5 . .
C18 C17 H17 118.5 . .
C17 C18 C19 116.8(8) . .
C17 C18 H18 121.6 . .
C19 C18 H18 121.6 . .
C20A C19 C20 27.1(6) . .
C20A C19 C18A 117.2(9) . .
C20 C19 C18A 111.2(8) . .
C20A C19 C18 111.0(8) . .
C20 C19 C18 118.7(7) . .
C18A C19 C18 26.9(6) . .
C20A C19 C24 121.6(7) . 1_655
C20 C19 C24 121.2(6) . 1_655
C18A C19 C24 121.1(7) . 1_655
C18 C19 C24 120.1(6) . 1_655
C21 C20 C19 120.0(8) . .
C21 C20 H20 120.0 . .
C19 C20 H20 120.0 . .
N1 C21 C20 122.6(8) . .
N1 C21 H21 118.7 . .
C20 C21 H21 118.7 . .
N2 C22 C23 124.2(9) . .
N2 C22 H22 117.9 . .
C23 C22 H22 117.9 . .
C22 C23 C24 115.1(9) . .
C22 C23 H23 122.5 . .
C24 C23 H23 122.5 . .
C23A C24 C25A 116.5(7) . .
C23A C24 C25 113.0(8) . .
C25A C24 C25 18.6(6) . .
C23A C24 C23 19.3(7) . .
C25A C24 C23 116.4(7) . .
C25 C24 C23 119.6(8) . .
C23A C24 C19 123.1(7) . 1_455
C25A C24 C19 120.3(6) . 1_455
C25 C24 C19 119.6(6) . 1_455
C23 C24 C19 120.7(6) . 1_455
C26 C25 C24 119.2(10) . .
C26 C25 H25 120.4 . .
C24 C25 H25 120.4 . .
N2 C26 C25 122.4(10) . .
N2 C26 H26 118.8 . .
C25 C26 H26 118.8 . .
N1 C17A C18A 125.2(13) . .
N1 C17A H17A 117.4 . .
C18A C17A H17A 117.4 . .
C17A C18A C19 118.4(12) . .
C17A C18A H18A 120.8 . .
C19 C18A H18A 120.8 . .
C19 C20A C21A 117.5(12) . .
C19 C20A H20A 121.3 . .
C21A C20A H20A 121.3 . .
N1 C21A C20A 126.2(12) . .
N1 C21A H21A 116.9 . .
C20A C21A H21A 116.9 . .
N2 C22A C23A 123.5(10) . .
N2 C22A H22A 118.3 . .
C23A C22A H22A 118.3 . .
C22A C23A C24 119.7(10) . .
C22A C23A H23A 120.1 . .
C24 C23A H23A 120.1 . .
C26A C25A C24 120.4(8) . .
C26A C25A H25A 119.8 . .
C24 C25A H25A 119.8 . .
N2 C26A C25A 122.0(8) . .
N2 C26A H26A 119.0 . .
C25A C26A H26A 119.0 . .

loop_
_geom_bond_atom_site_label_1
_geom_bond_atom_site_label_2
_geom_bond_distance
_geom_bond_site_symmetry_2
Zn1 O3 2.020(4) .
Zn1 O7 2.035(3) .
Zn1 N1 2.047(4) .
Zn1 O5 2.048(3) .
Zn1 O1 2.051(4) .
Zn1 Zn2 2.9371(18) .
O1 C1 1.247(6) .
N1 C17A 1.293(15) .
N1 C21A 1.298(13) .
N1 C17 1.332(10) .
N1 C21 1.351(10) .
C1 O2 1.254(6) .
C1 C2 1.507(7) .
Zn2 O8 2.020(3) .
Zn2 O6 2.032(4) .
Zn2 N2 2.045(4) .
Zn2 O4 2.047(4) .
Zn2 O2 2.056(4) .
N2 C22A 1.330(11) .
N2 C22 1.340(11) .
N2 C26A 1.347(10) .
N2 C26 1.357(12) .
C2 C7 1.371(7) .
C2 C3 1.379(8) .
O3 C8 1.255(6) .
C3 C4 1.383(8) 4_565
C3 H3 0.9300 .
O4 C8 1.249(6) .
C4 C5 1.376(7) .
C4 C3 1.383(8) 4_566
C4 H4 0.9300 .
O5 C9 1.244(5) .
C5 C6 1.371(8) .
C5 C8 1.497(7) .
O6 C9 1.228(5) .
C6 C7 1.387(7) 4_566
C6 H6 0.9300 .
O7 C16 1.277(5) .
C7 C6 1.387(7) 4_565
C7 H7 0.9300 .
O8 C16 1.249(5) .
C9 C10 1.500(6) .
C10 C11 1.387(6) .
C10 C15 1.411(7) .
C11 C12 1.385(7) 1_545
C11 H11 0.9300 .
C12 C11 1.385(7) 1_565
C12 C13 1.400(7) .
C12 H12 0.9300 .
C13 C14 1.370(6) .
C13 C16 1.503(6) .
C14 C15 1.369(7) 1_565
C14 H14 0.9300 .
C15 C14 1.369(7) 1_545
C15 H15 0.9300 .
C17 C18 1.404(13) .
C17 H17 0.9300 .
C18 C19 1.425(11) .
C18 H18 0.9300 .
C19 C20A 1.362(15) .
C19 C20 1.375(10) .
C19 C18A 1.390(14) .
C19 C24 1.485(8) 1_655
C20 C21 1.364(12) .
C20 H20 0.9300 .
C21 H21 0.9300 .
C22 C23 1.414(15) .
C22 H22 0.9300 .
C23 C24 1.432(12) .
C23 H23 0.9300 .
C24 C23A 1.371(13) .
C24 C25A 1.414(11) .
C24 C25 1.423(13) .
C24 C19 1.485(8) 1_455
C25 C26 1.359(15) .
C25 H25 0.9300 .
C26 H26 0.9300 .
C17A C18A 1.366(19) .
C17A H17A 0.9300 .
C18A H18A 0.9300 .
C20A C21A 1.380(18) .
C20A H20A 0.9300 .
C21A H21A 0.9300 .
C22A C23A 1.370(16) .
C22A H22A 0.9300 .
C23A H23A 0.9300 .
C25A C26A 1.353(13) .
C25A H25A 0.9300 .
C26A H26A 0.9300 .
